data_7121048
loop_
_publ_author_name
'Zhang, Kang'
'Shen, Yunjun'
'Liu, Jiyong'
'Spingler, Bernhard'
'Duttwyler, Simon'

_publ_section_title
;
 Crystal structure of a carborane endo/exo-dianion and its use in the
 synthesis of ditopic ligands for supramolecular frameworks.
;
_journal_issue 14
_journal_name_full 'Chemical communications (Cambridge, England)'
_journal_page_first 1698
_journal_page_last 1701
_journal_paper_doi 10.1039/c7cc07724f
_journal_volume 54
_journal_year 2018
_chemical_formula_moiety '0.5(C22 H40 B22 Cu2 N8)'
_chemical_formula_sum 'C11 H20 B11 Cu N4'
_chemical_formula_weight 390.77
_space_group_crystal_system orthorhombic
_space_group_IT_number 62
_space_group_name_Hall '-P 2ac 2n'
_space_group_name_H-M_alt 'P n m a'
_symmetry_space_group_name_Hall '-P 2ac 2n'
_symmetry_space_group_name_H-M 'P n m a'
_atom_sites_solution_hydrogens geom
_atom_sites_solution_primary direct
_atom_sites_solution_secondary difmap
_audit_creation_date 2016-07-20
_audit_creation_method
;
Olex2 1.2
(compiled 2014.03.20 svn.r2914 for OlexSys, GUI svn.r4816)
;
_audit_update_record
;
2017-07-01 deposited with the CCDC.
2017-12-20 downloaded from the CCDC.
;
_cell_angle_alpha 90.00
_cell_angle_beta 90.00
_cell_angle_gamma 90.00
_cell_formula_units_Z 4
_cell_length_a 17.345(2)
_cell_length_b 12.6451(12)
_cell_length_c 9.1310(7)
_cell_measurement_reflns_used 1305
_cell_measurement_temperature 170
_cell_measurement_theta_max 29.4225
_cell_measurement_theta_min 3.2156
_cell_volume 2002.7(3)
_computing_cell_refinement
;
CrysAlisPro, Agilent Technologies,
Version 1.171.35.11 (release 16-05-2011 CrysAlis171 .NET)
(compiled May 16 2011,17:55:39)
;
_computing_data_collection
;
CrysAlisPro, Agilent Technologies,
Version 1.171.35.11 (release 16-05-2011 CrysAlis171 .NET)
(compiled May 16 2011,17:55:39)
;
_computing_data_reduction
;
CrysAlisPro, Agilent Technologies,
Version 1.171.35.11 (release 16-05-2011 CrysAlis171 .NET)
(compiled May 16 2011,17:55:39)
;
_computing_molecular_graphics 'Olex2 (Dolomanov et al., 2009)'
_computing_publication_material 'Olex2 (Dolomanov et al., 2009)'
_computing_structure_refinement 'ShelXL (Sheldrick, 2008)'
_computing_structure_solution 'ShelXS (Sheldrick, 2008)'
_diffrn_ambient_temperature 170
_diffrn_detector_area_resol_mean 10.3592
_diffrn_measured_fraction_theta_full 0.997
_diffrn_measured_fraction_theta_max 0.997
_diffrn_measurement_device_type 'Xcalibur, Atlas, Gemini ultra'
_diffrn_measurement_method '\w scans'
_diffrn_orient_matrix_UB_11 -0.0080634000
_diffrn_orient_matrix_UB_12 -0.0003227000
_diffrn_orient_matrix_UB_13 0.0761756000
_diffrn_orient_matrix_UB_21 0.0341761000
_diffrn_orient_matrix_UB_22 -0.0293146000
_diffrn_orient_matrix_UB_23 0.0127673000
_diffrn_orient_matrix_UB_31 0.0209233000
_diffrn_orient_matrix_UB_32 0.0478490000
_diffrn_orient_matrix_UB_33 0.0083183000
_diffrn_radiation_monochromator graphite
_diffrn_radiation_type MoK\a
_diffrn_radiation_wavelength 0.71073
_diffrn_reflns_av_R_equivalents 0.0546
_diffrn_reflns_av_unetI/netI 0.0544
_diffrn_reflns_limit_h_max 20
_diffrn_reflns_limit_h_min -15
_diffrn_reflns_limit_k_max 12
_diffrn_reflns_limit_k_min -15
_diffrn_reflns_limit_l_max 10
_diffrn_reflns_limit_l_min -11
_diffrn_reflns_number 5650
_diffrn_reflns_theta_full 25.34
_diffrn_reflns_theta_max 25.34
_diffrn_reflns_theta_min 3.22
_diffrn_source 'Enhance (Mo) X-ray Source'
_exptl_absorpt_coefficient_mu 1.093
_exptl_absorpt_correction_T_max 1.00000
_exptl_absorpt_correction_T_min 0.79993
_exptl_absorpt_correction_type multi-scan
_exptl_absorpt_process_details
;
CrysAlisPro, Agilent Technologies,
Version 1.171.35.11 (release 16-05-2011 CrysAlis171 .NET)
(compiled May 16 2011,17:55:39)
Empirical absorption correction using spherical harmonics,
 implemented in SCALE3 ABSPACK scaling algorithm.
;
_exptl_crystal_colour 'light yellow'
_exptl_crystal_colour_modifier light
_exptl_crystal_colour_primary yellow
_exptl_crystal_density_diffrn 1.296
_exptl_crystal_density_method 'not measured'
_exptl_crystal_description needle
_exptl_crystal_F_000 792
_exptl_crystal_size_max 0.3
_exptl_crystal_size_mid 0.15
_exptl_crystal_size_min 0.1
_refine_diff_density_max 0.420
_refine_diff_density_min -0.373
_refine_diff_density_rms 0.066
_refine_ls_extinction_method none
_refine_ls_goodness_of_fit_ref 1.055
_refine_ls_hydrogen_treatment constr
_refine_ls_matrix_type full
_refine_ls_number_parameters 137
_refine_ls_number_reflns 1913
_refine_ls_number_restraints 0
_refine_ls_restrained_S_all 1.055
_refine_ls_R_factor_all 0.0670
_refine_ls_R_factor_gt 0.0460
_refine_ls_shift/su_max 0.000
_refine_ls_shift/su_mean 0.000
_refine_ls_structure_factor_coef Fsqd
_refine_ls_weighting_details 'calc w=1/[\s^2^(Fo^2^)+(0.0389P)^2^+0.9946P] where P=(Fo^2^+2Fc^2^)/3'
_refine_ls_weighting_scheme calc
_refine_ls_wR_factor_gt 0.0990
_refine_ls_wR_factor_ref 0.1098
_reflns_number_gt 1441
_reflns_number_total 1913
_reflns_threshold_expression >2sigma(I)
_cod_data_source_file c7cc07724f2.cif
_cod_data_source_block 160719_zk_2
_cod_depositor_comments 'Adding full bibliography for 7121042--7121048.cif.'
_cod_database_code 7121048
_chemical_oxdiff_formula 'c10 h10 n2 o2 b1 F1'
_reflns_odcompleteness_completeness 99.54
_reflns_odcompleteness_iscentric 1
_reflns_odcompleteness_theta 26.32
_olex2_refinement_description
;
1. Fixed Uiso
 At 1.2 times of:
  All B(H) groups, All C(H) groups
 At 1.5 times of:
  All C(H,H,H) groups
2.a Aromatic/amide H refined with riding coordinates:
 C1(H1), C2(H2)
2.b Idealised Me refined as rotating group:
 C7(H7A,H7B,H7C)
2.c Boron cage BH refined with riding coordinates:
 B1(H1A), B2(H2A), B3(H3), B4(H4), B5(H5), B6(H6)
;

loop_
_space_group_symop_id
_space_group_symop_operation_xyz
1 'x, y, z'
2 '-x+1/2, -y, z+1/2'
3 'x+1/2, -y+1/2, -z+1/2'
4 '-x, y+1/2, -z'
5 '-x, -y, -z'
6 'x-1/2, y, -z-1/2'
7 '-x-1/2, y-1/2, z-1/2'
8 'x, -y-1/2, z'

loop_
_atom_site_label
_atom_site_type_symbol
_atom_site_fract_x
_atom_site_fract_y
_atom_site_fract_z
_atom_site_U_iso_or_equiv
_atom_site_adp_type
_atom_site_occupancy
_atom_site_calc_flag
_atom_site_site_symmetry_order
_atom_site_refinement_flags_posn
_atom_site_refinement_flags_adp
_atom_site_refinement_flags_occupancy
Cu1 Cu 0.06863(3) 0.7500 0.14020(5) 0.0381(2) Uani 1 d 2 S T P
N1 N 0.1578(2) 0.7500 0.2876(3) 0.0328(9) Uani 1 d 2 S T P
N2 N 0.4816(2) 0.7500 1.2206(4) 0.0422(10) Uani 1 d 2 S T P
N3 N 0.07411(16) 0.6248(2) 0.0110(3) 0.0385(7) Uani 1 d 1 . . .
C1 C 0.1827(2) 0.6609(2) 0.3484(3) 0.0418(8) Uani 1 d 1 . . .
H1 H 0.1681 0.5959 0.3042 0.050 Uiso 1 calc 1 R . .
C2 C 0.2284(2) 0.6569(2) 0.4714(3) 0.0406(8) Uani 1 d 1 . . .
H2 H 0.2444 0.5908 0.5102 0.049 Uiso 1 calc 1 R . .
C3 C 0.2508(2) 0.7500 0.5378(4) 0.0296(10) Uani 1 d 2 S T P
C4 C 0.2974(2) 0.7500 0.6784(4) 0.0295(9) Uani 1 d 2 S T P
C5 C 0.4437(3) 0.7500 1.1182(5) 0.0394(12) Uani 1 d 2 S T P
C6 C 0.07875(19) 0.5695(3) -0.0848(3) 0.0363(8) Uani 1 d 1 . . .
C7 C 0.0843(2) 0.5006(3) -0.2115(4) 0.0540(10) Uani 1 d 1 . . .
H7A H 0.0984 0.5424 -0.2978 0.081 Uiso 1 calc 1 GR . .
H7B H 0.0345 0.4661 -0.2284 0.081 Uiso 1 calc 1 GR . .
H7C H 0.1239 0.4467 -0.1940 0.081 Uiso 1 calc 1 GR . .
B1 B 0.3811(2) 0.8204(3) 0.6835(4) 0.0352(9) Uani 1 d 1 . . .
H1A H 0.4047 0.8670 0.5894 0.042 Uiso 1 calc 1 R . .
B2 B 0.2989(2) 0.6370(3) 0.7810(4) 0.0354(8) Uani 1 d 1 . . .
H2A H 0.2681 0.5621 0.7513 0.043 Uiso 1 calc 1 R . .
B3 B 0.2472(3) 0.7500 0.8403(5) 0.0356(12) Uani 1 d 2 S T P
H3 H 0.1828 0.7500 0.8493 0.043 Uiso 1 calc 2 RS T P
B4 B 0.3068(2) 0.8206(3) 0.9644(4) 0.0393(9) Uani 1 d 1 . . .
H4 H 0.2824 0.8672 1.0579 0.047 Uiso 1 calc 1 R . .
B5 B 0.4415(3) 0.7500 0.8052(5) 0.0360(12) Uani 1 d 2 S T P
H5 H 0.5057 0.7500 0.7936 0.043 Uiso 1 calc 2 RS T P
B6 B 0.3900(2) 0.6357(3) 0.8661(4) 0.0363(9) Uani 1 d 1 . . .
H6 H 0.4205 0.5604 0.8948 0.044 Uiso 1 calc 1 R . .
B7 B 0.3940(3) 0.7500 0.9770(5) 0.0348(12) Uani 1 d 2 S T P

loop_
_atom_site_aniso_label
_atom_site_aniso_U_11
_atom_site_aniso_U_22
_atom_site_aniso_U_33
_atom_site_aniso_U_23
_atom_site_aniso_U_13
_atom_site_aniso_U_12
Cu1 0.0423(4) 0.0375(4) 0.0344(3) 0.000 -0.0005(2) 0.000
N1 0.035(2) 0.030(2) 0.0336(18) 0.000 -0.0004(16) 0.000
N2 0.047(3) 0.036(2) 0.043(2) 0.000 -0.005(2) 0.000
N3 0.0409(17) 0.0307(15) 0.0440(15) -0.0019(13) 0.0010(12) -0.0033(13)
C1 0.052(2) 0.0242(17) 0.0487(19) -0.0057(15) -0.0076(16) 0.0010(17)
C2 0.051(2) 0.0257(17) 0.0449(18) -0.0015(15) -0.0082(16) 0.0060(16)
C3 0.030(2) 0.025(2) 0.034(2) 0.000 0.0024(18) 0.000
C4 0.028(2) 0.023(2) 0.037(2) 0.000 0.0024(18) 0.000
C5 0.048(3) 0.025(2) 0.045(3) 0.000 0.000(2) 0.000
C6 0.0365(19) 0.0288(17) 0.0437(17) 0.0010(16) 0.0013(14) -0.0041(16)
C7 0.061(3) 0.050(2) 0.051(2) -0.0132(18) 0.0059(18) -0.006(2)
B1 0.032(2) 0.0305(19) 0.0431(19) 0.0042(16) 0.0003(16) -0.0075(17)
B2 0.038(2) 0.0247(18) 0.0441(19) 0.0025(16) -0.0059(16) -0.0034(17)
B3 0.031(3) 0.039(3) 0.037(3) 0.000 0.005(2) 0.000
B4 0.042(2) 0.037(2) 0.0390(19) -0.0060(17) -0.0020(17) 0.0047(19)
B5 0.029(3) 0.038(3) 0.041(3) 0.000 0.000(2) 0.000
B6 0.039(2) 0.0271(19) 0.043(2) 0.0017(16) -0.0070(17) 0.0023(17)
B7 0.036(3) 0.029(3) 0.040(3) 0.000 -0.003(2) 0.000

loop_
_atom_type_symbol
_atom_type_description
_atom_type_scat_dispersion_real
_atom_type_scat_dispersion_imag
_atom_type_scat_source
C C 0.0030 0.0020 'International Tables Vol C Tables 4.2.6.8 and 6.1.1.4'
H H 0.0000 0.0000 'International Tables Vol C Tables 4.2.6.8 and 6.1.1.4'
B B 0.0010 0.0010 'International Tables Vol C Tables 4.2.6.8 and 6.1.1.4'
Cu Cu 0.3200 1.2650 'International Tables Vol C Tables 4.2.6.8 and 6.1.1.4'
N N 0.0060 0.0030 'International Tables Vol C Tables 4.2.6.8 and 6.1.1.4'

loop_
_geom_angle_atom_site_label_1
_geom_angle_atom_site_label_2
_geom_angle_atom_site_label_3
_geom_angle
_geom_angle_site_symmetry_1
_geom_angle_site_symmetry_3
N2 Cu1 N1 98.88(15) 6_557 .
N2 Cu1 N3 114.92(10) 6_557 .
N2 Cu1 N3 114.92(10) 6_557 8_575
N3 Cu1 N1 110.82(10) . .
N3 Cu1 N1 110.82(10) 8_575 .
N3 Cu1 N3 106.42(15) . 8_575
C1 N1 Cu1 121.31(19) 8_575 .
C1 N1 Cu1 121.31(19) . .
C1 N1 C1 116.0(4) . 8_575
C5 N2 Cu1 165.2(4) . 6_657
C6 N3 Cu1 165.3(3) . .
N1 C1 H1 118.0 . .
N1 C1 C2 124.0(3) . .
C2 C1 H1 118.0 . .
C1 C2 H2 120.3 . .
C1 C2 C3 119.4(3) . .
C3 C2 H2 120.3 . .
C2 C3 C2 117.1(4) 8_575 .
C2 C3 C4 121.46(19) 8_575 .
C2 C3 C4 121.46(19) . .
C3 C4 B1 118.5(3) . 8_575
C3 C4 B1 118.5(3) . .
C3 C4 B2 118.1(2) . 8_575
C3 C4 B2 118.1(2) . .
C3 C4 B3 117.3(4) . .
B1 C4 B1 63.0(3) 8_575 .
B1 C4 B2 114.2(3) . .
B1 C4 B2 62.3(2) 8_575 .
B1 C4 B2 62.3(2) . 8_575
B1 C4 B2 114.2(3) 8_575 8_575
B1 C4 B3 114.1(3) 8_575 .
B1 C4 B3 114.1(3) . .
B2 C4 B2 113.5(3) 8_575 .
B2 C4 B3 62.30(18) 8_575 .
B2 C4 B3 62.30(18) . .
N2 C5 B7 178.7(5) . .
N3 C6 C7 178.3(4) . .
C6 C7 H7A 109.5 . .
C6 C7 H7B 109.5 . .
C6 C7 H7C 109.5 . .
H7A C7 H7B 109.5 . .
H7A C7 H7C 109.5 . .
H7B C7 H7C 109.5 . .
C4 B1 B1 58.48(15) . 8_575
C4 B1 H1A 124.5 . .
C4 B1 B2 59.0(2) . 8_575
C4 B1 B5 105.0(3) . .
C4 B1 B6 105.4(3) . 8_575
B1 B1 H1A 121.8 8_575 .
B2 B1 B1 107.77(16) 8_575 8_575
B2 B1 H1A 121.5 8_575 .
B2 B1 B5 108.4(3) 8_575 .
B5 B1 B1 59.75(14) . 8_575
B5 B1 H1A 122.0 . .
B6 B1 B1 108.35(17) 8_575 8_575
B6 B1 H1A 121.8 8_575 .
B6 B1 B2 59.9(2) 8_575 8_575
B6 B1 B5 60.8(2) 8_575 .
C4 B2 B1 58.7(2) . 8_575
C4 B2 H2A 124.5 . .
C4 B2 B3 59.0(2) . .
C4 B2 B4 105.5(3) . 8_575
C4 B2 B6 105.2(3) . .
B1 B2 H2A 121.4 8_575 .
B1 B2 B3 108.4(3) 8_575 .
B3 B2 H2A 121.0 . .
B4 B2 B1 108.8(3) 8_575 8_575
B4 B2 H2A 121.6 8_575 .
B4 B2 B3 60.3(2) 8_575 .
B6 B2 B1 60.0(2) . 8_575
B6 B2 H2A 121.8 . .
B6 B2 B3 109.0(3) . .
B6 B2 B4 60.9(2) . 8_575
C4 B3 B2 58.67(19) . 8_575
C4 B3 B2 58.67(19) . .
C4 B3 H3 124.7 . .
C4 B3 B4 104.8(3) . 8_575
C4 B3 B4 104.8(3) . .
B2 B3 B2 107.6(4) 8_575 .
B2 B3 H3 121.8 8_575 .
B2 B3 H3 121.8 . .
B2 B3 B4 59.7(2) . 8_575
B2 B3 B4 59.7(2) 8_575 .
B2 B3 B4 107.9(3) 8_575 8_575
B2 B3 B4 107.9(3) . .
B4 B3 H3 122.3 8_575 .
B4 B3 H3 122.3 . .
B4 B3 B4 60.4(3) 8_575 .
B2 B4 B3 60.1(2) 8_575 .
B2 B4 B4 107.69(17) 8_575 8_575
B2 B4 H4 122.3 8_575 .
B2 B4 B6 59.5(2) 8_575 8_575
B3 B4 B4 59.78(15) . 8_575
B3 B4 H4 122.0 . .
B3 B4 B6 107.8(3) . 8_575
B4 B4 H4 121.7 8_575 .
B4 B4 B6 108.02(17) 8_575 8_575
B6 B4 H4 121.7 8_575 .
B7 B4 B2 106.5(3) . 8_575
B7 B4 B3 106.7(3) . .
B7 B4 B4 59.50(16) . 8_575
B7 B4 H4 122.8 . .
B7 B4 B6 59.7(2) . 8_575
B1 B5 B1 60.5(3) 8_575 .
B1 B5 H5 122.1 8_575 .
B1 B5 H5 122.1 . .
B1 B5 B6 107.9(3) . .
B1 B5 B6 107.9(3) 8_575 8_575
B1 B5 B6 59.49(19) 8_575 .
B1 B5 B6 59.49(19) . 8_575
B1 B5 B7 106.3(3) . .
B1 B5 B7 106.3(3) 8_575 .
B6 B5 H5 121.8 . .
B6 B5 H5 121.8 8_575 .
B6 B5 B6 107.9(4) 8_575 .
B7 B5 H5 123.1 . .
B7 B5 B6 59.50(19) . 8_575
B7 B5 B6 59.50(19) . .
B1 B6 B4 107.8(3) 8_575 8_575
B1 B6 B5 59.7(2) 8_575 .
B1 B6 H6 122.0 8_575 .
B1 B6 B7 106.7(3) 8_575 .
B2 B6 B1 60.1(2) . 8_575
B2 B6 B4 59.6(2) . 8_575
B2 B6 B5 107.7(3) . .
B2 B6 H6 122.3 . .
B2 B6 B7 106.3(3) . .
B4 B6 B5 108.0(3) 8_575 .
B4 B6 H6 121.8 8_575 .
B5 B6 H6 121.7 . .
B7 B6 B4 59.4(2) . 8_575
B7 B6 B5 59.8(2) . .
B7 B6 H6 122.9 . .
C5 B7 B4 122.2(3) . 8_575
C5 B7 B4 122.2(3) . .
C5 B7 B5 118.5(4) . .
C5 B7 B6 119.9(2) . 8_575
C5 B7 B6 119.9(2) . .
B4 B7 B4 61.0(3) . 8_575
B4 B7 B5 110.0(3) . .
B4 B7 B5 110.0(3) 8_575 .
B4 B7 B6 60.9(2) 8_575 .
B4 B7 B6 110.1(3) 8_575 8_575
B4 B7 B6 60.9(2) . 8_575
B4 B7 B6 110.1(3) . .
B6 B7 B5 60.7(2) 8_575 .
B6 B7 B5 60.7(2) . .
B6 B7 B6 109.8(3) . 8_575

loop_
_geom_bond_atom_site_label_1
_geom_bond_atom_site_label_2
_geom_bond_distance
_geom_bond_site_symmetry_2
Cu1 N1 2.051(3) .
Cu1 N2 1.973(4) 6_557
Cu1 N3 1.977(3) 8_575
Cu1 N3 1.977(3) .
N1 C1 1.329(3) .
N1 C1 1.329(3) 8_575
N2 Cu1 1.972(4) 6_657
N2 C5 1.143(5) .
N3 C6 1.123(4) .
C1 H1 0.9500 .
C1 C2 1.375(4) .
C2 H2 0.9500 .
C2 C3 1.380(4) .
C3 C2 1.380(4) 8_575
C3 C4 1.518(6) .
C4 B1 1.703(5) 8_575
C4 B1 1.703(5) .
C4 B2 1.709(4) 8_575
C4 B2 1.709(4) .
C4 B3 1.715(6) .
C5 B7 1.551(7) .
C6 C7 1.452(5) .
C7 H7A 0.9800 .
C7 H7B 0.9800 .
C7 H7C 0.9800 .
B1 B1 1.781(7) 8_575
B1 H1A 1.1200 .
B1 B2 1.765(5) 8_575
B1 B5 1.768(6) .
B1 B6 1.764(5) 8_575
B2 B1 1.765(5) 8_575
B2 H2A 1.1200 .
B2 B3 1.771(5) .
B2 B4 1.764(5) 8_575
B2 B6 1.762(5) .
B3 B2 1.771(5) 8_575
B3 H3 1.1200 .
B3 B4 1.775(6) .
B3 B4 1.775(6) 8_575
B4 B2 1.764(5) 8_575
B4 B4 1.786(7) 8_575
B4 H4 1.1200 .
B4 B6 1.787(5) 8_575
B4 B7 1.760(6) .
B5 B1 1.768(6) 8_575
B5 H5 1.1200 .
B5 B6 1.788(5) .
B5 B6 1.788(5) 8_575
B5 B7 1.772(7) .
B6 B1 1.764(5) 8_575
B6 B4 1.787(5) 8_575
B6 H6 1.1200 .
B6 B7 1.767(5) .
B7 B4 1.760(6) 8_575
B7 B6 1.767(5) 8_575

loop_
_geom_torsion_atom_site_label_1
_geom_torsion_atom_site_label_2
_geom_torsion_atom_site_label_3
_geom_torsion_atom_site_label_4
_geom_torsion
_geom_torsion_site_symmetry_1
_geom_torsion_site_symmetry_4
Cu1 N1 C1 C2 -163.7(3) . .
Cu1 N2 C5 B7 0.00(7) 6_657 .
Cu1 N3 C6 C7 -14(13) . .
N1 Cu1 N3 C6 -118.5(11) . .
N1 C1 C2 C3 -0.2(6) . .
N2 Cu1 N1 C1 83.1(3) 6_557 .
N2 Cu1 N1 C1 -83.1(3) 6_557 8_575
N2 Cu1 N3 C6 130.4(11) 6_557 .
N2 C5 B7 B4 -143.2(3) . .
N2 C5 B7 B4 143.2(3) . 8_575
N2 C5 B7 B5 0.00(7) . .
N2 C5 B7 B6 -70.7(4) . 8_575
N2 C5 B7 B6 70.7(4) . .
N3 Cu1 N1 C1 -37.9(3) . .
N3 Cu1 N1 C1 155.8(3) . 8_575
N3 Cu1 N1 C1 37.9(3) 8_575 8_575
N3 Cu1 N1 C1 -155.8(3) 8_575 .
N3 Cu1 N3 C6 2.0(12) 8_575 .
C1 N1 C1 C2 3.2(7) 8_575 .
C1 C2 C3 C2 -2.9(6) . 8_575
C1 C2 C3 C4 176.6(3) . .
C2 C3 C4 B1 -53.7(5) 8_575 .
C2 C3 C4 B1 -126.7(3) 8_575 8_575
C2 C3 C4 B1 126.8(3) . .
C2 C3 C4 B1 53.7(5) . 8_575
C2 C3 C4 B2 18.2(6) 8_575 8_575
C2 C3 C4 B2 -18.2(6) . .
C2 C3 C4 B2 161.3(3) 8_575 .
C2 C3 C4 B2 -161.3(3) . 8_575
C2 C3 C4 B3 89.8(4) 8_575 .
C2 C3 C4 B3 -89.8(4) . .
C3 C4 B1 B1 -109.5(3) . 8_575
C3 C4 B1 B2 108.7(2) . 8_575
C3 C4 B1 B5 -148.6(2) . .
C3 C4 B1 B6 148.2(2) . 8_575
C3 C4 B2 B1 109.3(4) . 8_575
C3 C4 B2 B3 -107.9(4) . .
C3 C4 B2 B4 -147.8(3) . 8_575
C3 C4 B2 B6 148.8(3) . .
C3 C4 B3 B2 -109.17(19) . 8_575
C3 C4 B3 B2 109.17(19) . .
C3 C4 B3 B4 -148.64(17) . .
C3 C4 B3 B4 148.64(17) . 8_575
C4 B1 B5 B1 38.5(3) . 8_575
C4 B1 B5 B6 -99.5(3) . 8_575
C4 B1 B5 B6 1.2(3) . .
C4 B1 B5 B7 -61.3(3) . .
C4 B2 B3 B2 -33.8(3) . 8_575
C4 B2 B3 B4 -96.7(3) . .
C4 B2 B3 B4 -134.6(3) . 8_575
C4 B2 B6 B1 -38.8(2) . 8_575
C4 B2 B6 B4 99.5(3) . 8_575
C4 B2 B6 B5 -1.4(3) . .
C4 B2 B6 B7 61.4(3) . .
C4 B3 B4 B2 39.0(2) . 8_575
C4 B3 B4 B4 -98.8(2) . 8_575
C4 B3 B4 B6 2.1(3) . 8_575
C4 B3 B4 B7 -60.8(3) . .
B1 C4 B1 B2 -141.8(2) 8_575 8_575
B1 C4 B1 B5 -39.1(3) 8_575 .
B1 C4 B1 B6 -102.4(2) 8_575 8_575
B1 C4 B2 B1 -37.2(2) . 8_575
B1 C4 B2 B3 105.7(3) . .
B1 C4 B2 B3 142.8(3) 8_575 .
B1 C4 B2 B4 65.7(3) . 8_575
B1 C4 B2 B4 102.9(3) 8_575 8_575
B1 C4 B2 B6 2.3(4) . .
B1 C4 B2 B6 39.5(2) 8_575 .
B1 C4 B3 B2 35.9(2) . 8_575
B1 C4 B3 B2 105.8(3) 8_575 8_575
B1 C4 B3 B2 -35.9(2) 8_575 .
B1 C4 B3 B2 -105.8(3) . .
B1 C4 B3 B4 66.3(2) 8_575 .
B1 C4 B3 B4 -66.3(2) . 8_575
B1 C4 B3 B4 -3.6(3) . .
B1 C4 B3 B4 3.6(3) 8_575 8_575
B1 B1 B5 B6 -37.30(17) 8_575 .
B1 B1 B5 B6 -138.0(2) 8_575 8_575
B1 B1 B5 B7 -99.8(2) 8_575 .
B1 B2 B3 C4 33.0(3) 8_575 .
B1 B2 B3 B2 -0.8(4) 8_575 8_575
B1 B2 B3 B4 -101.6(3) 8_575 8_575
B1 B2 B3 B4 -63.8(3) 8_575 .
B1 B2 B6 B4 138.4(3) 8_575 8_575
B1 B2 B6 B5 37.4(2) 8_575 .
B1 B2 B6 B7 100.2(3) 8_575 .
B1 B5 B6 B1 37.7(2) . 8_575
B1 B5 B6 B2 0.1(4) . .
B1 B5 B6 B2 -37.6(2) 8_575 .
B1 B5 B6 B4 -62.8(3) . 8_575
B1 B5 B6 B4 -100.6(3) 8_575 8_575
B1 B5 B6 B7 -98.8(3) . .
B1 B5 B6 B7 -136.5(3) 8_575 .
B1 B5 B7 C5 -148.34(17) . .
B1 B5 B7 C5 148.34(17) 8_575 .
B1 B5 B7 B4 -64.3(2) 8_575 .
B1 B5 B7 B4 -1.0(3) . .
B1 B5 B7 B4 1.0(3) 8_575 8_575
B1 B5 B7 B4 64.3(2) . 8_575
B1 B5 B7 B6 -101.5(3) 8_575 8_575
B1 B5 B7 B6 38.1(2) 8_575 .
B1 B5 B7 B6 101.5(3) . .
B1 B5 B7 B6 -38.1(2) . 8_575
B1 B6 B7 C5 -146.3(4) 8_575 .
B1 B6 B7 B4 63.9(4) 8_575 .
B1 B6 B7 B4 101.2(3) 8_575 8_575
B1 B6 B7 B5 -38.3(3) 8_575 .
B1 B6 B7 B6 -1.4(5) 8_575 8_575
B2 C4 B1 B1 36.87(18) . 8_575
B2 C4 B1 B1 141.8(2) 8_575 8_575
B2 C4 B1 B2 -104.9(3) . 8_575
B2 C4 B1 B5 -2.2(4) . .
B2 C4 B1 B5 102.7(3) 8_575 .
B2 C4 B1 B6 39.4(2) 8_575 8_575
B2 C4 B1 B6 -65.5(3) . 8_575
B2 C4 B2 B1 -106.0(4) 8_575 8_575
B2 C4 B2 B3 36.8(4) 8_575 .
B2 C4 B2 B4 -3.1(5) 8_575 8_575
B2 C4 B2 B6 -66.6(4) 8_575 .
B2 C4 B3 B2 141.7(4) . 8_575
B2 C4 B3 B2 -141.7(4) 8_575 .
B2 C4 B3 B4 39.5(2) . 8_575
B2 C4 B3 B4 -102.2(3) 8_575 8_575
B2 C4 B3 B4 102.2(3) . .
B2 C4 B3 B4 -39.5(2) 8_575 .
B2 B1 B5 B1 100.3(2) 8_575 8_575
B2 B1 B5 B6 -37.7(2) 8_575 8_575
B2 B1 B5 B6 63.0(3) 8_575 .
B2 B1 B5 B7 0.4(3) 8_575 .
B2 B3 B4 B2 100.3(4) . 8_575
B2 B3 B4 B4 -137.8(2) 8_575 8_575
B2 B3 B4 B4 -37.51(16) . 8_575
B2 B3 B4 B6 63.4(3) . 8_575
B2 B3 B4 B6 -36.9(2) 8_575 8_575
B2 B3 B4 B7 0.6(4) . .
B2 B3 B4 B7 -99.8(3) 8_575 .
B2 B4 B7 C5 147.1(3) 8_575 .
B2 B4 B7 B4 -101.2(2) 8_575 8_575
B2 B4 B7 B5 1.2(3) 8_575 .
B2 B4 B7 B6 -63.9(3) 8_575 .
B2 B4 B7 B6 38.2(2) 8_575 8_575
B2 B6 B7 C5 150.7(4) . .
B2 B6 B7 B4 0.9(4) . .
B2 B6 B7 B4 38.2(2) . 8_575
B2 B6 B7 B5 -101.3(3) . .
B2 B6 B7 B6 -64.3(4) . 8_575
B3 C4 B1 B1 105.9(2) . 8_575
B3 C4 B1 B2 -35.9(2) . 8_575
B3 C4 B1 B5 66.8(3) . .
B3 C4 B1 B6 3.6(3) . 8_575
B3 C4 B2 B1 -142.8(3) . 8_575
B3 C4 B2 B4 -39.9(3) . 8_575
B3 C4 B2 B6 -103.3(3) . .
B3 B2 B6 B1 -100.8(3) . 8_575
B3 B2 B6 B4 37.6(2) . 8_575
B3 B2 B6 B5 -63.4(3) . .
B3 B2 B6 B7 -0.5(4) . .
B3 B4 B7 C5 -149.9(3) . .
B3 B4 B7 B4 -38.2(3) . 8_575
B3 B4 B7 B5 64.2(3) . .
B3 B4 B7 B6 101.2(3) . 8_575
B3 B4 B7 B6 -0.9(4) . .
B4 B2 B3 C4 134.6(3) 8_575 .
B4 B2 B3 B2 100.8(3) 8_575 8_575
B4 B2 B3 B4 37.9(2) 8_575 .
B4 B2 B6 B1 -138.4(3) 8_575 8_575
B4 B2 B6 B5 -100.9(3) 8_575 .
B4 B2 B6 B7 -38.1(3) 8_575 .
B4 B3 B4 B2 137.8(2) 8_575 8_575
B4 B3 B4 B6 100.9(2) 8_575 8_575
B4 B3 B4 B7 38.1(3) 8_575 .
B4 B4 B7 C5 -111.7(3) 8_575 .
B4 B4 B7 B5 102.3(2) 8_575 .
B4 B4 B7 B6 139.4(2) 8_575 8_575
B4 B4 B7 B6 37.28(18) 8_575 .
B4 B6 B7 C5 112.5(4) 8_575 .
B4 B6 B7 B4 -37.3(3) 8_575 .
B4 B6 B7 B5 -139.5(3) 8_575 .
B4 B6 B7 B6 -102.6(4) 8_575 8_575
B5 B6 B7 C5 -108.0(5) . .
B5 B6 B7 B4 102.2(3) . .
B5 B6 B7 B4 139.5(3) . 8_575
B5 B6 B7 B6 36.9(4) . 8_575
B6 B1 B5 B1 138.0(2) 8_575 8_575
B6 B1 B5 B6 100.7(4) 8_575 .
B6 B1 B5 B7 38.1(2) 8_575 .
B6 B2 B3 C4 96.7(3) . .
B6 B2 B3 B2 63.0(4) . 8_575
B6 B2 B3 B4 -37.9(3) . 8_575
B6 B2 B3 B4 0.0(4) . .
B6 B4 B7 C5 108.9(3) 8_575 .
B6 B4 B7 B4 -139.4(2) 8_575 8_575
B6 B4 B7 B5 -37.0(2) 8_575 .
B6 B4 B7 B6 -102.1(4) 8_575 .
B6 B5 B6 B1 100.6(3) 8_575 8_575
B6 B5 B6 B2 63.0(4) 8_575 .
B6 B5 B6 B4 0.0(4) 8_575 8_575
B6 B5 B6 B7 -35.9(3) 8_575 .
B6 B5 B7 C5 -110.20(19) 8_575 .
B6 B5 B7 C5 110.20(19) . .
B6 B5 B7 B4 -102.5(3) . .
B6 B5 B7 B4 -37.1(2) . 8_575
B6 B5 B7 B4 37.1(2) 8_575 .
B6 B5 B7 B4 102.5(3) 8_575 8_575
B6 B5 B7 B6 139.6(4) 8_575 .
B6 B5 B7 B6 -139.6(4) . 8_575
B7 B5 B6 B1 136.5(3) . 8_575
B7 B5 B6 B2 98.9(3) . .
B7 B5 B6 B4 36.0(3) . 8_575
